data_7131426
loop_
_publ_author_name
'Jung, Cheolwon'
'Choi, Sang Beom'
'Park, Jaewoo'
'Jung, Minji'
'Kim, Jonghoon'
'Oh, Hyunchul'
'Kim, Jaheon'

_publ_section_title
;
 Porous zeolitic imidazolate frameworks assembled with highly-flattened
 tetrahedral copper(II) centres and 2-nitroimidazolates.
;
_journal_issue 27
_journal_name_full 'Chemical communications (Cambridge, England)'
_journal_page_first 4040
_journal_page_last 4043
_journal_paper_doi 10.1039/d2cc06797h
_journal_volume 59
_journal_year 2023
_chemical_formula_moiety 'C6 H4 Cu N6 O4'
_chemical_formula_sum 'C6 H4 Cu N6 O4'
_chemical_formula_weight 287.69
_chemical_name_common Cu-ZIF-gis
_chemical_name_systematic 'Copper(II) 2-nitroimidazolate'
_space_group_crystal_system tetragonal
_space_group_IT_number 109
_space_group_name_Hall 'I 4bw -2'
_space_group_name_H-M_alt 'I 41 m d'
_atom_sites_solution_hydrogens geom
_audit_creation_method SHELXL-2018/3
_audit_update_record
;
2022-11-06 deposited with the CCDC.	2023-03-16 downloaded from the CCDC.
;
_cell_angle_alpha 90
_cell_angle_beta 90
_cell_angle_gamma 90
_cell_formula_units_Z 16
_cell_length_a 23.392(3)
_cell_length_b 23.392(3)
_cell_length_c 7.6930(15)
_cell_measurement_reflns_used 19637
_cell_measurement_temperature 100(2)
_cell_measurement_theta_max 33.749
_cell_measurement_theta_min 0.401
_cell_volume 4209.5(11)
_computing_cell_refinement 'HKL3000sm (Otwinowski & Minor, 1997)'
_computing_data_collection 'PAL BL2D-SMDC Program (Shin et. al, 2016)'
_computing_data_reduction 'HKL3000sm (Otwinowski & Minor, 1997)'
_computing_structure_refinement 'SHELXL-2018/3 (Sheldrick, 2018)'
_computing_structure_solution 'SHELXT 2018/2 (Sheldrick, 2018)'
_diffrn_ambient_temperature 100(2)
_diffrn_measured_fraction_theta_full 0.992
_diffrn_measured_fraction_theta_max 0.994
_diffrn_measurement_device_type 'Rayonix MX225HS CCD area detector'
_diffrn_measurement_method 'omega scan'
_diffrn_radiation_type synchrotron
_diffrn_radiation_wavelength 0.700
_diffrn_reflns_av_R_equivalents 0.0276
_diffrn_reflns_av_unetI/netI 0.0344
_diffrn_reflns_Laue_measured_fraction_full 0.992
_diffrn_reflns_Laue_measured_fraction_max 0.994
_diffrn_reflns_limit_h_max 31
_diffrn_reflns_limit_h_min -31
_diffrn_reflns_limit_k_max 22
_diffrn_reflns_limit_k_min -21
_diffrn_reflns_limit_l_max 10
_diffrn_reflns_limit_l_min -10
_diffrn_reflns_number 5016
_diffrn_reflns_point_group_measured_fraction_full 0.989
_diffrn_reflns_point_group_measured_fraction_max 0.989
_diffrn_reflns_theta_full 24.835
_diffrn_reflns_theta_max 27.779
_diffrn_reflns_theta_min 2.425
_diffrn_source 'PLSII 2D bending magnet'
_exptl_absorpt_coefficient_mu 2.009
_exptl_absorpt_correction_T_max 1.000
_exptl_absorpt_correction_T_min 0.451
_exptl_absorpt_correction_type empirical
_exptl_absorpt_process_details 'HKL3000sm Scalepack(Otwinowski et.al,2003)'
_exptl_crystal_colour blue
_exptl_crystal_density_diffrn 1.816
_exptl_crystal_description 'square plate'
_exptl_crystal_F_000 2288
_exptl_crystal_recrystallization_method 'Solvothermal synthesis'
_exptl_crystal_size_max 0.053
_exptl_crystal_size_mid 0.035
_exptl_crystal_size_min 0.010
_refine_diff_density_max 0.402
_refine_diff_density_min -1.131
_refine_diff_density_rms 0.089
_refine_ls_abs_structure_details
;
 Flack x determined using 1133 quotients [(I+)-(I-)]/[(I+)+(I-)]
 (Parsons, Flack and Wagner, Acta Cryst. B69 (2013) 249-259).
;
_refine_ls_abs_structure_Flack 0.015(10)
_refine_ls_extinction_method none
_refine_ls_goodness_of_fit_ref 1.030
_refine_ls_hydrogen_treatment constr
_refine_ls_matrix_type full
_refine_ls_number_parameters 160
_refine_ls_number_reflns 2706
_refine_ls_number_restraints 1
_refine_ls_restrained_S_all 1.030
_refine_ls_R_factor_all 0.0350
_refine_ls_R_factor_gt 0.0339
_refine_ls_shift/su_max 0.001
_refine_ls_shift/su_mean 0.000
_refine_ls_structure_factor_coef Fsqd
_refine_ls_weighting_details 'w=1/[\s^2^(Fo^2^)+(0.0713P)^2^] where P=(Fo^2^+2Fc^2^)/3'
_refine_ls_weighting_scheme calc
_refine_ls_wR_factor_gt 0.0912
_refine_ls_wR_factor_ref 0.0923
_reflns_Friedel_coverage 0.856
_reflns_Friedel_fraction_full 0.986
_reflns_Friedel_fraction_max 0.984
_reflns_number_gt 2592
_reflns_number_total 2706
_reflns_threshold_expression 'I > 2\s(I)'
_cod_data_source_file d2cc06797h2.cif
_cod_data_source_block CuZIF-gis-100K
_cod_depositor_comments 'Adding full bibliography for 7131424--7131428.cif.'
_cod_original_cell_volume 4209.5(14)
_cod_database_code 7131426
_shelx_shelxl_version_number 2018/3
_shelx_space_group_comment
;
The symmetry employed for this shelxl refinement is uniquely defined
by the following loop, which should always be used as a source of
symmetry information in preference to the above space-group names.
They are only intended as comments.
;
_shelx_estimated_absorpt_t_min 0.901
_shelx_estimated_absorpt_t_max 0.980

loop_
_space_group_symop_operation_xyz
'x, y, z'
'-x+1/2, -y+1/2, z+1/2'
'-y, x+1/2, z+1/4'
'y+1/2, -x, z+3/4'
'x, -y, z'
'-x+1/2, y+1/2, z+1/2'
'-y, -x+1/2, z+1/4'
'y+1/2, x, z+3/4'
'x+1/2, y+1/2, z+1/2'
'-x+1, -y+1, z+1'
'-y+1/2, x+1, z+3/4'
'y+1, -x+1/2, z+5/4'
'x+1/2, -y+1/2, z+1/2'
'-x+1, y+1, z+1'
'-y+1/2, -x+1, z+3/4'
'y+1, x+1/2, z+5/4'

loop_
_atom_site_label
_atom_site_type_symbol
_atom_site_fract_x
_atom_site_fract_y
_atom_site_fract_z
_atom_site_U_iso_or_equiv
_atom_site_adp_type
_atom_site_occupancy
_atom_site_site_symmetry_order
_atom_site_calc_flag
_atom_site_refinement_flags_posn
_atom_site_refinement_flags_adp
_atom_site_refinement_flags_occupancy
_atom_site_disorder_assembly
_atom_site_disorder_group
Cu1 Cu 0.12891(2) 0.62809(2) 0.42369(11) 0.01600(15) Uani 1 1 d . . . . .
O1 O 0.23996(10) 0.63956(10) 0.2515(3) 0.0258(5) Uani 1 1 d . . . . .
O2 O 0.32688(9) 0.63495(8) 0.3532(3) 0.0235(5) Uani 1 1 d . . . . .
O3 O 0.04653(7) 0.65604(9) 0.6833(3) 0.0235(4) Uani 1 1 d . . . . .
O4 O 0.09296(10) 0.54649(8) 0.6590(3) 0.0281(5) Uani 1 1 d . . . . .
N1 N 0.19678(12) 0.62752(9) 0.5793(4) 0.0180(5) Uani 1 1 d . . . . .
N2 N 0.28692(10) 0.62782(8) 0.6832(3) 0.0184(5) Uani 1 1 d . . . . .
N3 N 0.27449(11) 0.63479(10) 0.3723(3) 0.0186(5) Uani 1 1 d . . . . .
N4 N 0.04833(10) 0.62181(10) 0.3426(4) 0.0204(5) Uani 1 1 d . . . . .
N5 N 0.000000 0.64906(13) 0.6111(5) 0.0195(6) Uani 1 2 d S T P . .
N6 N 0.14449(10) 0.54826(9) 0.3417(3) 0.0188(5) Uani 1 1 d . . . . .
N7 N 0.10387(14) 0.500000 0.5917(5) 0.0214(6) Uani 1 2 d S T P . .
C1 C 0.25285(18) 0.62904(10) 0.5439(4) 0.0162(5) Uani 1 1 d . . . . .
C2 C 0.25028(15) 0.62607(12) 0.8194(4) 0.0201(6) Uani 1 1 d . . . . .
H2 H 0.260892 0.625216 0.938539 0.024 Uiso 1 1 calc R U . . .
C3 C 0.19473(14) 0.62572(11) 0.7565(4) 0.0201(6) Uani 1 1 d . . . . .
H3 H 0.160987 0.624450 0.825086 0.024 Uiso 1 1 calc R U . . .
C4 C 0.000000 0.63126(14) 0.4313(7) 0.0185(7) Uani 1 2 d S T P . .
C5 C 0.02950(11) 0.60481(12) 0.1840(4) 0.0240(6) Uani 1 1 d . . . . .
H5 H 0.053103 0.594569 0.088474 0.029 Uiso 1 1 calc R U . . .
C6 C 0.13105(14) 0.500000 0.4252(7) 0.0184(7) Uani 1 2 d S T P . .
C7 C 0.16844(11) 0.52972(10) 0.1908(4) 0.0216(5) Uani 1 1 d . . . . .
H7 H 0.182769 0.553422 0.100501 0.026 Uiso 1 1 calc R U . . .

loop_
_atom_site_aniso_label
_atom_site_aniso_U_11
_atom_site_aniso_U_22
_atom_site_aniso_U_33
_atom_site_aniso_U_23
_atom_site_aniso_U_13
_atom_site_aniso_U_12
Cu1 0.0123(2) 0.0128(2) 0.0229(2) -0.00050(15) 0.00008(16) 0.00020(8)
O1 0.0233(11) 0.0336(11) 0.0204(9) 0.0011(8) -0.0031(9) -0.0011(10)
O2 0.0146(9) 0.0259(10) 0.0301(12) 0.0025(8) 0.0043(9) -0.0012(7)
O3 0.0165(9) 0.0257(9) 0.0282(10) -0.0012(9) -0.0028(8) -0.0024(7)
O4 0.0332(11) 0.0177(10) 0.0335(11) -0.0036(9) 0.0098(10) 0.0017(8)
N1 0.0136(11) 0.0165(11) 0.0238(12) 0.0009(8) -0.0002(10) 0.0011(7)
N2 0.0158(11) 0.0179(11) 0.0214(12) 0.0007(8) -0.0029(10) 0.0002(7)
N3 0.0164(11) 0.0168(10) 0.0228(13) 0.0011(8) 0.0002(9) -0.0009(8)
N4 0.0136(11) 0.0176(10) 0.0300(13) -0.0035(9) 0.0007(11) 0.0005(8)
N5 0.0176(14) 0.0140(14) 0.0270(17) -0.0014(12) 0.000 0.000
N6 0.0163(10) 0.0121(10) 0.0280(13) -0.0001(9) 0.0019(10) -0.0007(8)
N7 0.0176(14) 0.0171(14) 0.0296(17) 0.000 0.0036(14) 0.000
C1 0.0145(12) 0.0168(12) 0.0173(12) -0.0008(8) 0.0012(10) -0.0005(10)
C2 0.0149(15) 0.0245(14) 0.0208(13) -0.0006(10) 0.0023(12) 0.0009(10)
C3 0.0161(14) 0.0232(14) 0.0211(13) 0.0005(9) 0.0004(11) 0.0018(9)
C4 0.0160(18) 0.0171(17) 0.022(2) -0.0031(15) 0.000 0.000
C5 0.0175(13) 0.0255(13) 0.0290(14) -0.0065(12) 0.0010(11) -0.0006(10)
C6 0.0173(16) 0.0170(18) 0.0211(18) 0.000 0.0019(15) 0.000
C7 0.0219(12) 0.0184(13) 0.0244(13) 0.0011(11) 0.0047(10) -0.0005(9)

loop_
_atom_type_symbol
_atom_type_description
_atom_type_scat_dispersion_real
_atom_type_scat_dispersion_imag
_atom_type_scat_source
C C 0.0033 0.0016 'International Tables Vol C Tables 4.2.6.8 and 6.1.1.4'
H H 0.0000 0.0000 'International Tables Vol C Tables 4.2.6.8 and 6.1.1.4'
N N 0.0063 0.0031 'International Tables Vol C Tables 4.2.6.8 and 6.1.1.4'
O O 0.0112 0.0059 'International Tables Vol C Tables 4.2.6.8 and 6.1.1.4'
Cu Cu 0.3450 1.2548 'International Tables Vol C Tables 4.2.6.8 and 6.1.1.4'

loop_
_geom_angle_atom_site_label_1
_geom_angle_atom_site_label_2
_geom_angle_atom_site_label_3
_geom_angle
_geom_angle_site_symmetry_1
_geom_angle_site_symmetry_3
_geom_angle_publ_flag
N1 Cu1 N2 89.70(9) . 4_464 ?
N1 Cu1 N4 160.75(12) . . ?
N2 Cu1 N4 94.19(9) 4_464 . ?
N1 Cu1 N6 92.17(10) . . ?
N2 Cu1 N6 160.89(10) 4_464 . ?
N4 Cu1 N6 90.28(9) . . ?
C1 N1 C3 103.8(3) . . ?
C1 N1 Cu1 131.2(2) . . ?
C3 N1 Cu1 125.0(3) . . ?
C1 N2 C2 104.1(2) . . ?
C1 N2 Cu1 124.5(2) . 3_655 ?
C2 N2 Cu1 131.4(2) . 3_655 ?
O2 N3 O1 124.0(3) . . ?
O2 N3 C1 117.7(3) . . ?
O1 N3 C1 118.3(3) . . ?
C4 N4 C5 103.4(3) . . ?
C4 N4 Cu1 128.9(3) . . ?
C5 N4 Cu1 127.6(2) . . ?
O3 N5 O3 124.0(4) 14_444 . ?
O3 N5 C4 118.01(18) 14_444 . ?
O3 N5 C4 118.01(18) . . ?
C6 N6 C7 103.7(2) . . ?
C6 N6 Cu1 126.4(2) . . ?
C7 N6 Cu1 129.83(18) . . ?
O4 N7 O4 124.1(4) 5_565 . ?
O4 N7 C6 117.95(19) 5_565 . ?
O4 N7 C6 117.95(19) . . ?
N2 C1 N1 114.9(3) . . ?
N2 C1 N3 122.4(3) . . ?
N1 C1 N3 122.7(3) . . ?
N2 C2 C3 108.9(3) . . ?
N1 C3 C2 108.4(3) . . ?
N4 C4 N4 115.2(4) 14_444 . ?
N4 C4 N5 122.4(2) 14_444 . ?
N4 C4 N5 122.4(2) . . ?
N4 C5 C5 108.94(15) . 14_444 ?
N6 C6 N6 115.3(4) . 5_565 ?
N6 C6 N7 122.3(2) . . ?
N6 C6 N7 122.3(2) 5_565 . ?
N6 C7 C7 108.60(14) . 5_565 ?

loop_
_geom_bond_atom_site_label_1
_geom_bond_atom_site_label_2
_geom_bond_distance
_geom_bond_site_symmetry_2
_geom_bond_publ_flag
Cu1 N1 1.988(3) . ?
Cu1 N2 1.990(2) 4_464 ?
Cu1 N4 1.991(3) . ?
Cu1 N6 2.004(2) . ?
O1 N3 1.236(3) . ?
O2 N3 1.234(3) . ?
O3 N5 1.233(3) . ?
O4 N7 1.231(3) . ?
N1 C1 1.340(5) . ?
N1 C3 1.365(4) . ?
N2 C1 1.336(4) . ?
N2 C2 1.354(4) . ?
N3 C1 1.420(4) . ?
N4 C4 1.339(4) . ?
N4 C5 1.357(4) . ?
N5 C4 1.444(6) . ?
N6 C6 1.336(3) . ?
N6 C7 1.360(4) . ?
N7 C6 1.430(6) . ?
C2 C3 1.386(4) . ?
C5 C5 1.380(5) 14_444 ?
C7 C7 1.391(5) 5_565 ?
